data_4114656
loop_
_publ_author_name
'Vladimir Sidorov'
'Frank W. Kotch'
'Galya Abdrakhmanova'
'Robert Mizani'
'James C. Fettinger'
'Jeffery T. Davis'

_publ_section_title
;
 Ion Channel Formation from a Calix[4]arene Amide That Binds HCl
;
_journal_name_full 'Journal of the American Chemical Society'
_journal_page_first 2267
_journal_page_last 2278
_journal_paper_doi 10.1021/ja012338e
_journal_volume 124
_journal_year 2002
_chemical_formula_sum 'C40 H50 Cl N4 O11'
_chemical_formula_weight 798.29
_chemical_name_common 'Calix[4]arene 1,3-alt tetramethylamide-HCl'
_space_group_IT_number 70
_symmetry_cell_setting orthorhombic
_symmetry_space_group_name_Hall '-F 2uv 2vw'
_symmetry_space_group_name_H-M 'F d d d :2'
_atom_sites_solution_hydrogens geom
_atom_sites_solution_primary direct
_atom_sites_solution_secondary difmap
_audit_creation_method SHELXL-97
_cell_angle_alpha 90.00
_cell_angle_beta 90.00
_cell_angle_gamma 90.00
_cell_formula_units_Z 16
_cell_length_a 20.9026(7)
_cell_length_b 26.5756(9)
_cell_length_c 27.7713(10)
_cell_measurement_temperature 193(2)
_cell_volume 15426.9(9)
_computing_cell_refinement 'Bruker SMART'
_computing_data_collection 'Bruker SMART'
_computing_data_reduction 'Bruker SAINT'
_computing_molecular_graphics 'Bruker SHELXTL'
_computing_publication_material 'Bruker SHELXTL'
_computing_structure_refinement 'SHELXL-97 (Sheldrick, 1997)'
_computing_structure_solution 'SHELXS-97 (Sheldrick, 1990)'
_diffrn_ambient_temperature 193(2)
_diffrn_measured_fraction_theta_full 0.999
_diffrn_measured_fraction_theta_max 0.999
_diffrn_measurement_device_type 'CCD area detector'
_diffrn_measurement_method 'phi and omega scans'
_diffrn_radiation_monochromator graphite
_diffrn_radiation_source 'fine-focus sealed tube'
_diffrn_radiation_type MoK\a
_diffrn_radiation_wavelength 0.71073
_diffrn_reflns_av_R_equivalents 0.0477
_diffrn_reflns_av_sigmaI/netI 0.0265
_diffrn_reflns_limit_h_max 24
_diffrn_reflns_limit_h_min -24
_diffrn_reflns_limit_k_max 31
_diffrn_reflns_limit_k_min -31
_diffrn_reflns_limit_l_max 32
_diffrn_reflns_limit_l_min -32
_diffrn_reflns_number 26015
_diffrn_reflns_theta_full 25.00
_diffrn_reflns_theta_max 25.00
_diffrn_reflns_theta_min 2.12
_diffrn_standards_decay_% 0
_exptl_absorpt_coefficient_mu 0.166
_exptl_absorpt_correction_type 'empirical, SADABS'
_exptl_crystal_colour Colorless
_exptl_crystal_density_diffrn 1.375
_exptl_crystal_description Plate
_exptl_crystal_F_000 6768
_exptl_crystal_size_max 0.183
_exptl_crystal_size_mid 0.147
_exptl_crystal_size_min 0.066
_refine_diff_density_max 0.511
_refine_diff_density_min -0.310
_refine_diff_density_rms 0.067
_refine_ls_extinction_method none
_refine_ls_goodness_of_fit_ref 1.060
_refine_ls_hydrogen_treatment mixed
_refine_ls_matrix_type full
_refine_ls_number_parameters 326
_refine_ls_number_reflns 3404
_refine_ls_number_restraints 3
_refine_ls_restrained_S_all 1.061
_refine_ls_R_factor_all 0.0851
_refine_ls_R_factor_gt 0.0617
_refine_ls_shift/su_max 0.000
_refine_ls_shift/su_mean 0.000
_refine_ls_structure_factor_coef Fsqd
_refine_ls_weighting_details 'calc w=1/[\s^2^(Fo^2^)+(0.1271P)^2^+13.2669P] where P=(Fo^2^+2Fc^2^)/3'
_refine_ls_weighting_scheme calc
_refine_ls_wR_factor_gt 0.1785
_refine_ls_wR_factor_ref 0.1958
_reflns_number_gt 2437
_reflns_number_total 3404
_reflns_threshold_expression >2sigma(I)
_cod_data_source_file ja012338e_1.cif
_cod_data_source_block JA012338E-33-280(1=B7HCl=B73(H2O))
_cod_original_sg_symbol_H-M 'F d d d'
_cod_database_code 4114656

loop_
_symmetry_equiv_pos_as_xyz
'x, y, z'
'-x+3/4, -y+3/4, z'
'-x+3/4, y, -z+3/4'
'x, -y+3/4, -z+3/4'
'x, y+1/2, z+1/2'
'-x+3/4, -y+5/4, z+1/2'
'-x+3/4, y+1/2, -z+5/4'
'x, -y+5/4, -z+5/4'
'x+1/2, y, z+1/2'
'-x+5/4, -y+3/4, z+1/2'
'-x+5/4, y, -z+5/4'
'x+1/2, -y+3/4, -z+5/4'
'x+1/2, y+1/2, z'
'-x+5/4, -y+5/4, z'
'-x+5/4, y+1/2, -z+3/4'
'x+1/2, -y+5/4, -z+3/4'
'-x, -y, -z'
'x-3/4, y-3/4, -z'
'x-3/4, -y, z-3/4'
'-x, y-3/4, z-3/4'
'-x, -y+1/2, -z+1/2'
'x-3/4, y-1/4, -z+1/2'
'x-3/4, -y+1/2, z-1/4'
'-x, y-1/4, z-1/4'
'-x+1/2, -y, -z+1/2'
'x-1/4, y-3/4, -z+1/2'
'x-1/4, -y, z-1/4'
'-x+1/2, y-3/4, z-1/4'
'-x+1/2, -y+1/2, -z'
'x-1/4, y-1/4, -z'
'x-1/4, -y+1/2, z-3/4'
'-x+1/2, y-1/4, z-3/4'

loop_
_atom_site_label
_atom_site_type_symbol
_atom_site_fract_x
_atom_site_fract_y
_atom_site_fract_z
_atom_site_U_iso_or_equiv
_atom_site_adp_type
_atom_site_occupancy
_atom_site_symmetry_multiplicity
_atom_site_calc_flag
_atom_site_refinement_flags
_atom_site_disorder_assembly
_atom_site_disorder_group
C1 C 0.6250 0.1250 0.45565(16) 0.0491(10) Uani 1 2 d S . .
H1A H 0.6140(13) 0.1023(11) 0.4760(10) 0.044(8) Uiso 1 1 d . . .
C2 C 0.68272(13) 0.11006(10) 0.42628(10) 0.0438(6) Uani 1 1 d . . .
C3 C 0.73947(14) 0.13733(12) 0.42909(11) 0.0515(7) Uani 1 1 d . . .
H3 H 0.7413(14) 0.1655(13) 0.4489(11) 0.053(8) Uiso 1 1 d . . .
C4 C 0.79209(15) 0.12344(12) 0.40213(12) 0.0546(8) Uani 1 1 d . . .
H4 H 0.8310(19) 0.1380(13) 0.4062(13) 0.069(10) Uiso 1 1 d . . .
C5 C 0.78778(14) 0.08426(12) 0.36996(12) 0.0490(7) Uani 1 1 d . . .
H5 H 0.8207(16) 0.0773(11) 0.3544(11) 0.048(8) Uiso 1 1 d . . .
C6 C 0.73172(12) 0.05705(10) 0.36463(10) 0.0433(6) Uani 1 1 d . . .
C7 C 0.72617(15) 0.01635(11) 0.32664(11) 0.0484(7) Uani 1 1 d . . .
H7A H 0.7650(15) 0.0111(10) 0.3140(10) 0.042(7) Uiso 1 1 d . . .
H7B H 0.7181(13) -0.0156(11) 0.3420(10) 0.040(7) Uiso 1 1 d . . .
C8 C 0.67801(13) 0.02475(10) 0.28653(10) 0.0461(7) Uani 1 1 d . . .
C9 C 0.64073(15) -0.01595(12) 0.27068(12) 0.0564(8) Uani 1 1 d . . .
H9 H 0.6475(18) -0.0508(15) 0.2922(15) 0.088(12) Uiso 1 1 d . . .
C10 C 0.60118(17) -0.01097(14) 0.23160(13) 0.0627(9) Uani 1 1 d . . .
H10 H 0.576(2) -0.0349(15) 0.2246(14) 0.080(12) Uiso 1 1 d . . .
C11 C 0.59620(15) 0.03389(14) 0.20727(12) 0.0597(8) Uani 1 1 d . . .
H11 H 0.5716(15) 0.0407(11) 0.1780(12) 0.055(8) Uiso 1 1 d . . .
C12 C 0.63044(14) 0.07596(11) 0.22226(10) 0.0503(7) Uani 1 1 d . . .
C13 C 0.6250 0.1250 0.19487(16) 0.0565(11) Uani 1 2 d S . .
H13A H 0.6624(15) 0.1263(11) 0.1742(11) 0.054(8) Uiso 1 1 d . . .
C14 C 0.67127(13) 0.07013(10) 0.26187(10) 0.0463(7) Uani 1 1 d . . .
O14 O 0.70171(9) 0.11273(7) 0.27977(6) 0.0461(5) Uani 1 1 d . . .
C14A C 0.76262(15) 0.12528(11) 0.26019(11) 0.0532(7) Uani 1 1 d . . .
H14A H 0.7593 0.1295 0.2249 0.070(10) Uiso 1 1 calc R . .
H14B H 0.7937 0.0980 0.2669 0.072(10) Uiso 1 1 calc R . .
C14B C 0.78475(15) 0.17358(11) 0.28302(11) 0.0521(7) Uani 1 1 d . . .
O14B O 0.83994(11) 0.18856(9) 0.27556(9) 0.0687(7) Uani 1 1 d . . .
C14C C 0.7572(2) 0.24502(15) 0.33339(16) 0.0786(11) Uani 1 1 d . . .
H14C H 0.7852 0.2389 0.3610 0.23(4) Uiso 1 1 calc R . .
H14D H 0.7172 0.2605 0.3445 0.082(12) Uiso 1 1 calc R . .
H14E H 0.7786 0.2677 0.3107 0.096(13) Uiso 1 1 calc R . .
N14B N 0.74309(12) 0.19776(9) 0.30972(9) 0.0543(7) Uani 1 1 d . . .
H14F H 0.7048 0.1846 0.3134 0.062(10) Uiso 1 1 calc R . .
O15 O 0.62674(9) 0.03825(7) 0.39512(7) 0.0479(5) Uani 1 1 d . . .
C15 C 0.68124(12) 0.06899(10) 0.39494(10) 0.0416(6) Uani 1 1 d . . .
C15A C 0.63884(17) -0.00338(12) 0.42745(14) 0.0662(9) Uani 1 1 d . A .
H15A H 0.6554 0.0096 0.4585 0.069(10) Uiso 1 1 calc R . .
H15B H 0.6717 -0.0258 0.4133 0.093(13) Uiso 1 1 calc R . .
C15B C 0.57841(17) -0.03263(12) 0.43608(13) 0.0607(8) Uani 1 1 d . . .
O15B O 0.53148(12) -0.01124(10) 0.45360(10) 0.0799(8) Uani 1 1 d . A .
N15B N 0.58092(14) -0.08069(10) 0.42604(11) 0.0655(8) Uani 0.80 1 d P A 1
H15C H 0.6150 -0.0926 0.4113 0.079 Uiso 0.80 1 calc PR A 1
C15C C 0.5291(2) -0.11536(15) 0.43853(18) 0.0673(11) Uani 0.80 1 d P A 1
H15C H 0.5236 -0.1161 0.4736 0.101 Uiso 0.80 1 calc PR A 1
H15D H 0.5397 -0.1492 0.4270 0.101 Uiso 0.80 1 calc PR A 1
H15E H 0.4893 -0.1040 0.4234 0.101 Uiso 0.80 1 calc PR A 1
N15D N 0.58092(14) -0.08069(10) 0.42604(11) 0.0655(8) Uani 0.20 1 d P A 2
H15F H 0.5620 -0.0922 0.4000 0.079 Uiso 0.20 1 calc PR A 2
C15D C 0.6146(12) -0.1149(9) 0.4574(9) 0.100(7) Uiso 0.20 1 d P A 2
H15F H 0.6415 -0.1374 0.4381 0.150 Uiso 0.20 1 calc PR A 2
H15G H 0.5836 -0.1349 0.4757 0.150 Uiso 0.20 1 calc PR A 2
H15H H 0.6414 -0.0957 0.4797 0.150 Uiso 0.20 1 calc PR A 2
Cl21 Cl 0.45604(5) 0.1250 0.1250 0.0613(4) Uani 1 2 d S . .
O31 O 0.6250 0.07811(15) 0.6250 0.0686(9) Uani 1 2 d SD . .
H31A H 0.616(7) 0.105(3) 0.650(3) 0.17(5) Uiso 0.50 1 d PD . .
H31B H 0.629(4) 0.054(2) 0.647(2) 0.09(3) Uiso 0.50 1 d PD . .
O32 O 0.40712(14) -0.02077(12) 0.45169(11) 0.0879(8) Uani 1 1 d . . .
H32A H 0.464(3) -0.0214(17) 0.4493(16) 0.115(15) Uiso 1 1 d . . .
H32B H 0.388(3) 0.021(3) 0.448(3) 0.18(3) Uiso 1 1 d . . .

loop_
_atom_site_aniso_label
_atom_site_aniso_U_11
_atom_site_aniso_U_22
_atom_site_aniso_U_33
_atom_site_aniso_U_23
_atom_site_aniso_U_13
_atom_site_aniso_U_12
C1 0.059(3) 0.048(2) 0.040(2) 0.000 0.000 0.001(2)
C2 0.0429(15) 0.0419(14) 0.0467(15) 0.0060(12) -0.0060(12) 0.0048(12)
C3 0.0516(17) 0.0482(17) 0.0545(17) 0.0003(14) -0.0111(13) 0.0010(13)
C4 0.0374(16) 0.0581(19) 0.068(2) 0.0078(15) -0.0091(14) -0.0036(14)
C5 0.0356(15) 0.0538(18) 0.0575(18) 0.0080(14) -0.0009(13) 0.0048(13)
C6 0.0395(14) 0.0431(15) 0.0474(15) 0.0081(11) -0.0022(11) 0.0087(11)
C7 0.0477(17) 0.0429(16) 0.0547(17) 0.0009(14) 0.0058(13) 0.0110(13)
C8 0.0435(15) 0.0425(15) 0.0523(16) -0.0091(12) 0.0061(12) 0.0093(12)
C9 0.0542(18) 0.0462(17) 0.069(2) -0.0147(15) 0.0108(15) 0.0063(14)
C10 0.0551(19) 0.061(2) 0.072(2) -0.0253(18) 0.0027(16) -0.0015(17)
C11 0.0533(18) 0.072(2) 0.0535(18) -0.0215(16) -0.0026(15) 0.0109(16)
C12 0.0492(16) 0.0590(17) 0.0426(15) -0.0082(13) 0.0017(12) 0.0146(13)
C13 0.054(3) 0.075(3) 0.040(2) 0.000 0.000 0.012(2)
C14 0.0437(15) 0.0459(15) 0.0492(15) -0.0106(12) 0.0011(12) 0.0084(12)
O14 0.0489(11) 0.0419(10) 0.0474(11) -0.0029(8) -0.0003(8) 0.0052(8)
C14A 0.0543(18) 0.0544(17) 0.0511(17) 0.0048(14) 0.0040(13) 0.0082(14)
C14B 0.0525(17) 0.0544(17) 0.0496(17) 0.0119(14) -0.0024(13) 0.0041(14)
O14B 0.0573(14) 0.0708(15) 0.0781(16) 0.0059(12) 0.0103(11) -0.0059(11)
C14C 0.077(3) 0.065(2) 0.094(3) -0.014(2) 0.009(2) -0.0052(19)
N14B 0.0508(15) 0.0484(14) 0.0637(15) -0.0013(12) -0.0013(12) -0.0011(11)
O15 0.0435(10) 0.0423(10) 0.0579(11) 0.0003(9) 0.0025(9) -0.0036(8)
C15 0.0395(14) 0.0385(14) 0.0470(14) 0.0087(11) -0.0045(11) 0.0011(11)
C15A 0.062(2) 0.0502(18) 0.086(3) 0.0143(17) 0.0077(18) -0.0026(16)
C15B 0.0556(18) 0.0551(19) 0.071(2) 0.0050(16) -0.0005(16) -0.0022(15)
O15B 0.0619(15) 0.0710(16) 0.107(2) -0.0033(14) 0.0185(14) -0.0028(12)
N15B 0.0647(17) 0.0533(16) 0.0785(19) 0.0038(14) 0.0015(14) -0.0054(13)
C15C 0.061(2) 0.050(2) 0.091(3) -0.001(2) 0.010(2) -0.0149(18)
N15D 0.0647(17) 0.0533(16) 0.0785(19) 0.0038(14) 0.0015(14) -0.0054(13)
Cl21 0.0609(7) 0.0565(7) 0.0665(7) -0.0029(5) 0.000 0.000
O31 0.073(2) 0.072(2) 0.061(2) 0.000 -0.0160(18) 0.000
O32 0.0684(17) 0.096(2) 0.100(2) 0.0073(16) 0.0012(15) 0.0032(15)

loop_
_atom_type_symbol
_atom_type_description
_atom_type_scat_dispersion_real
_atom_type_scat_dispersion_imag
_atom_type_scat_source
C C 0.0033 0.0016 'International Tables Vol C Tables 4.2.6.8 and 6.1.1.4'
H H 0.0000 0.0000 'International Tables Vol C Tables 4.2.6.8 and 6.1.1.4'
N N 0.0061 0.0033 'International Tables Vol C Tables 4.2.6.8 and 6.1.1.4'
O O 0.0106 0.0060 'International Tables Vol C Tables 4.2.6.8 and 6.1.1.4'
Cl Cl 0.1484 0.1585 'International Tables Vol C Tables 4.2.6.8 and 6.1.1.4'

loop_
_geom_angle_atom_site_label_1
_geom_angle_atom_site_label_2
_geom_angle_atom_site_label_3
_geom_angle
_geom_angle_site_symmetry_1
C2 C1 C2 114.6(3) 14_545
C2 C1 H1A 109.1(18) 14_545
C2 C1 H1A 112.7(19) .
C3 C2 C15 117.4(3) .
C3 C2 C1 120.9(2) .
C15 C2 C1 121.6(2) .
C4 C3 C2 120.6(3) .
C4 C3 H3 120.2(18) .
C2 C3 H3 119.2(18) .
C5 C4 C3 120.2(3) .
C5 C4 H4 118(2) .
C3 C4 H4 122(2) .
C4 C5 C6 121.3(3) .
C4 C5 H5 117(2) .
C6 C5 H5 122(2) .
C5 C6 C15 117.4(3) .
C5 C6 C7 120.8(3) .
C15 C6 C7 121.9(3) .
C6 C7 C8 117.2(2) .
C6 C7 H7A 108.3(18) .
C8 C7 H7A 109.7(18) .
C6 C7 H7B 109.4(16) .
C8 C7 H7B 109.8(16) .
H7A C7 H7B 101(2) .
C14 C8 C9 117.2(3) .
C14 C8 C7 123.7(3) .
C9 C8 C7 119.0(3) .
C10 C9 C8 120.6(3) .
C10 C9 H9 126(2) .
C8 C9 H9 114(2) .
C9 C10 C11 121.2(3) .
C9 C10 H10 119(3) .
C11 C10 H10 119(3) .
C10 C11 C12 120.7(3) .
C10 C11 H11 127.4(18) .
C12 C11 H11 111.8(18) .
C11 C12 C14 117.4(3) .
C11 C12 C13 120.2(3) .
C14 C12 C13 122.4(3) .
C12 C13 C12 119.6(3) 14_545
C12 C13 H13A 109.1(17) 14_545
C12 C13 H13A 105.5(17) .
O14 C14 C8 118.8(2) .
O14 C14 C12 118.0(2) .
C8 C14 C12 122.9(3) .
C14 O14 C14A 117.6(2) .
O14 C14A C14B 108.3(2) .
O14 C14A H14A 110.0 .
C14B C14A H14A 110.0 .
O14 C14A H14B 110.0 .
C14B C14A H14B 110.0 .
H14A C14A H14B 108.4 .
O14B C14B N14B 123.7(3) .
O14B C14B C14A 119.4(3) .
N14B C14B C14A 116.9(3) .
N14B C14C H14C 109.5 .
N14B C14C H14D 109.5 .
H14C C14C H14D 109.5 .
N14B C14C H14E 109.5 .
H14C C14C H14E 109.5 .
H14D C14C H14E 109.5 .
C14B N14B C14C 123.1(3) .
C14B N14B H14F 118.4 .
C14C N14B H14F 118.4 .
C15 O15 C15A 107.8(2) .
C6 C15 C2 122.7(3) .
C6 C15 O15 119.2(2) .
C2 C15 O15 118.1(2) .
O15 C15A C15B 110.3(3) .
O15 C15A H15A 109.6 .
C15B C15A H15A 109.6 .
O15 C15A H15B 109.6 .
C15B C15A H15B 109.6 .
H15A C15A H15B 108.1 .
O15B C15B N15B 124.5(3) .
O15B C15B C15A 119.5(3) .
N15B C15B C15A 115.9(3) .
C15B O15B H32A 131.2(19) .
C15B N15B C15C 122.3(3) .
C15B N15B H15C 118.9 .
C15C N15B H15C 118.9 .
H15F C15D H15G 109.5 .
H15F C15D H15H 109.5 .
H15G C15D H15H 109.5 .
H31A O31 H31B 94(6) .
H32A O32 H32B 110(4) .

loop_
_geom_bond_atom_site_label_1
_geom_bond_atom_site_label_2
_geom_bond_distance
_geom_bond_site_symmetry_2
C1 C2 1.509(4) 14_545
C1 C2 1.509(4) .
C1 H1A 0.86(3) .
C2 C3 1.392(4) .
C2 C15 1.396(4) .
C3 C4 1.381(5) .
C3 H3 0.93(3) .
C4 C5 1.375(5) .
C4 H4 0.91(4) .
C5 C6 1.385(4) .
C5 H5 0.83(3) .
C6 C15 1.387(4) .
C6 C7 1.515(4) .
C7 C8 1.518(4) .
C7 H7A 0.90(3) .
C7 H7B 0.97(3) .
C8 C14 1.394(4) .
C8 C9 1.404(4) .
C9 C10 1.371(5) .
C9 H9 1.11(4) .
C10 C11 1.374(5) .
C10 H10 0.86(4) .
C11 C12 1.391(5) .
C11 H11 0.98(3) .
C12 C14 1.401(4) .
C12 C13 1.513(4) .
C13 C12 1.513(4) 14_545
C13 H13A 0.97(3) .
C14 O14 1.391(3) .
O14 C14A 1.424(4) .
C14A C14B 1.505(4) .
C14A H14A 0.9900 .
C14A H14B 0.9900 .
C14B O14B 1.238(4) .
C14B N14B 1.312(4) .
C14C N14B 1.448(4) .
C14C H14C 0.9800 .
C14C H14D 0.9800 .
C14C H14E 0.9800 .
N14B H14F 0.8800 .
O15 C15 1.402(3) .
O15 C15A 1.447(4) .
C15A C15B 1.503(5) .
C15A H15A 0.9900 .
C15A H15B 0.9900 .
C15B O15B 1.234(4) .
C15B N15B 1.308(4) .
O15B H32A 1.44(5) .
N15B C15C 1.464(5) .
N15B H15C 0.8800 .
C15C H15C 0.9800 .
C15C H15D 0.9800 .
C15C H15E 0.9800 .
C15D H15F 0.9800 .
C15D H15G 0.9800 .
C15D H15H 0.9800 .
O31 H31A 1.02(5) .
O31 H31B 0.90(4) .
O32 H32A 1.19(5) .
O32 H32B 1.18(8) .

loop_
_geom_hbond_atom_site_label_D
_geom_hbond_atom_site_label_H
_geom_hbond_atom_site_label_A
_geom_hbond_distance_DH
_geom_hbond_distance_HA
_geom_hbond_distance_DA
_geom_hbond_angle_DHA
_geom_hbond_site_symmetry_A
N15B H15C Cl21 0.88 2.32 3.199(3) 177.9 22_655
O31 H31A O31 1.02(5) 1.91(8) 2.492(8) 113(6) 14_545
O31 H31B O32 0.90(4) 1.85(5) 2.703(4) 160(8) 19_656
O32 H32A O15B 1.19(5) 1.44(5) 2.612(4) 166(4) .
O32 H32B O14B 1.18(8) 1.65(7) 2.673(4) 141(6) 16_445
